data_7059353
loop_
_publ_author_name
'Cao, Ruiqi'
'Ai, Liqing'
'Yang, Hongxia'
'Li, Shuhong'
'Xu, Caihong'

_publ_section_title
;
 Aggregation-tuned dual emission of silole derivatives: synthesis, crystal
 structure, and photophysical properties
;
_journal_issue 13
_journal_name_full 'New Journal of Chemistry'
_journal_page_first 5049
_journal_page_last 5055
_journal_paper_doi 10.1039/D0NJ00341G
_journal_volume 44
_journal_year 2020
_chemical_formula_moiety 'C57 H44 Si, 1[C4H8O]'
_chemical_formula_sum 'C61 H52 O Si'
_chemical_formula_weight 829.11
_chemical_name_systematic '(E)-1-methyl-2, 3, 4, 5-tetraphenyl-1-(4-(1, 2, 2-triphenylvinyl)styryl)-1H-silole'
_space_group_crystal_system triclinic
_space_group_IT_number 2
_space_group_name_Hall '-P 1'
_space_group_name_H-M_alt 'P -1'
_atom_sites_solution_hydrogens geom
_audit_creation_date 2020-02-11
_audit_creation_method
;
Olex2 1.3-dev
(compiled 2019.12.03 svn.r3bd4ad22 for OlexSys, GUI svn.r6014)
;
_audit_update_record
;
2020-02-27 deposited with the CCDC.	2020-03-02 downloaded from the CCDC.
;
_cell_angle_alpha 73.46(3)
_cell_angle_beta 73.56(3)
_cell_angle_gamma 76.03(3)
_cell_formula_units_Z 2
_cell_length_a 11.170(2)
_cell_length_b 12.894(3)
_cell_length_c 17.928(4)
_cell_measurement_reflns_used 6741
_cell_measurement_temperature 173(2)
_cell_measurement_theta_max 27.4801
_cell_measurement_theta_min 1.2176
_cell_volume 2337.4(10)
_computing_cell_refinement 'CrystalClear (Rigaku Inc., 2007)'
_computing_data_collection 'CrystalClear (Rigaku Inc., 2007)'
_computing_data_reduction 'CrystalClear (Rigaku Inc., 2007)'
_computing_molecular_graphics 'Olex2 1.3-dev (Dolomanov et al., 2009)'
_computing_publication_material 'Olex2 1.3-dev (Dolomanov et al., 2009)'
_computing_structure_refinement 'SHELXL 2018/3 (Sheldrick, 2015)'
_computing_structure_solution 'ShelXT (Sheldrick, 2015)'
_diffrn_ambient_temperature 293(2)
_diffrn_measured_fraction_theta_full 0.998
_diffrn_measured_fraction_theta_max 0.995
_diffrn_measurement_device_type 'MM007-HF CCD(Saturn 724+)'
_diffrn_measurement_method '\w scans at fixed \c = 45\%'
_diffrn_radiation_type MoK\a
_diffrn_radiation_wavelength 0.71073
_diffrn_reflns_av_R_equivalents 0.0609
_diffrn_reflns_av_unetI/netI 0.0601
_diffrn_reflns_Laue_measured_fraction_full 0.998
_diffrn_reflns_Laue_measured_fraction_max 0.995
_diffrn_reflns_limit_h_max 14
_diffrn_reflns_limit_h_min -14
_diffrn_reflns_limit_k_max 16
_diffrn_reflns_limit_k_min -16
_diffrn_reflns_limit_l_max 22
_diffrn_reflns_limit_l_min -23
_diffrn_reflns_number 32715
_diffrn_reflns_point_group_measured_fraction_full 0.998
_diffrn_reflns_point_group_measured_fraction_max 0.995
_diffrn_reflns_theta_full 25.242
_diffrn_reflns_theta_max 27.485
_diffrn_reflns_theta_min 1.673
_exptl_absorpt_coefficient_mu 0.092
_exptl_absorpt_correction_T_max 1.000
_exptl_absorpt_correction_T_min 0.8636
_exptl_absorpt_correction_type multi-scan
_exptl_absorpt_process_details 'CrystalClear (Rigaku Inc., 2007)'
_exptl_crystal_colour yellow
_exptl_crystal_colour_primary yellow
_exptl_crystal_density_diffrn 1.178
_exptl_crystal_description Plate
_exptl_crystal_F_000 880
_exptl_crystal_preparation Luminescent
_exptl_crystal_size_max 0.194
_exptl_crystal_size_mid 0.178
_exptl_crystal_size_min 0.047
_refine_diff_density_max 0.268
_refine_diff_density_min -0.279
_refine_diff_density_rms 0.042
_refine_ls_extinction_method none
_refine_ls_goodness_of_fit_ref 1.142
_refine_ls_hydrogen_treatment constr
_refine_ls_matrix_type full
_refine_ls_number_parameters 524
_refine_ls_number_reflns 10680
_refine_ls_number_restraints 0
_refine_ls_restrained_S_all 1.142
_refine_ls_R_factor_all 0.0891
_refine_ls_R_factor_gt 0.0765
_refine_ls_shift/su_max 0.000
_refine_ls_shift/su_mean 0.000
_refine_ls_structure_factor_coef Fsqd
_refine_ls_weighting_details 'w=1/[\s^2^(Fo^2^)+(0.0376P)^2^+1.2150P] where P=(Fo^2^+2Fc^2^)/3'
_refine_ls_weighting_scheme calc
_refine_ls_wR_factor_gt 0.1470
_refine_ls_wR_factor_ref 0.1536
_reflns_Friedel_coverage 0.000
_reflns_number_gt 9178
_reflns_number_total 10680
_reflns_threshold_expression 'I > 2\s(I)'
_cod_data_source_file d0nj00341g2.cif
_cod_data_source_block mx5777
_cod_depositor_comments
;Adding full bibliography for 7059352--7059354.cif.

 Adding full bibliography for 7059352--7059354.cif.
;
_cod_original_cell_volume 2337.3(10)
_cod_database_code 7059353
_shelx_shelxl_version_number 2018/3
_shelx_space_group_comment
;
The symmetry employed for this shelxl refinement is uniquely defined
by the following loop, which should always be used as a source of
symmetry information in preference to the above space-group names.
They are only intended as comments.
;
_olex2_refinement_description
;
1. Fixed Uiso
 At 1.2 times of:
  All C(H) groups
 At 1.5 times of:
  All C(H,H,H) groups
2.a Aromatic/amide H refined with riding coordinates:
 C3(H3), C4(H4), C5(H5), C6(H6), C7(H7), C10(H10), C11(H11), C12(H12),
 C13(H13), C14(H14), C17(H17), C18(H18), C19(H19), C20(H20), C21(H21), C24(H24),
  C25(H25), C26(H26), C27(H27), C28(H28), C30(H30), C31(H31), C33(H33),
 C34(H34), C36(H36), C37(H37), C40(H40), C41(H41), C42(H42), C43(H43), C44(H44),
  C47(H47), C48(H48), C49(H49), C50(H50), C51(H51), C53(H53), C54(H54),
 C55(H55), C56(H56), C57(H57)
2.b Idealised Me refined as rotating group:
 C29(H29A,H29B,H29C)
;
_smtbx_masks_special_details
;
A solvent mask was calculated and 80 electrons were
found in a volume of 391\%A^3 in 1 void per unit cell.
This is consistent with the presence of 1[C4H8O] per
Formula Unit which account for 80 electrons per unit cell.
;
_olex2_submission_special_instructions 'No special instructions were received'

loop_
_space_group_symop_operation_xyz
'x, y, z'
'-x, -y, -z'

loop_
_atom_site_label
_atom_site_type_symbol
_atom_site_fract_x
_atom_site_fract_y
_atom_site_fract_z
_atom_site_U_iso_or_equiv
_atom_site_adp_type
_atom_site_occupancy
_atom_site_site_symmetry_order
_atom_site_calc_flag
_atom_site_refinement_flags_posn
_atom_site_refinement_flags_adp
_atom_site_refinement_flags_occupancy
_atom_site_disorder_assembly
_atom_site_disorder_group
Si1 Si 0.41758(5) 0.34242(5) 0.45269(3) 0.02898(14) Uani 1 1 d . . . . .
C1 C 0.33034(19) 0.26228(17) 0.54868(12) 0.0298(4) Uani 1 1 d . . . . .
C2 C 0.19050(19) 0.27632(17) 0.57756(12) 0.0300(4) Uani 1 1 d . . . . .
C3 C 0.1193(2) 0.38239(18) 0.57391(13) 0.0349(5) Uani 1 1 d . . . . .
H3 H 0.160707 0.442544 0.554112 0.042 Uiso 1 1 calc R U . . .
C4 C -0.0117(2) 0.3994(2) 0.59923(13) 0.0401(5) Uani 1 1 d . . . . .
H4 H -0.057113 0.470484 0.597172 0.048 Uiso 1 1 calc R U . . .
C5 C -0.0748(2) 0.3114(2) 0.62747(14) 0.0439(6) Uani 1 1 d . . . . .
H5 H -0.162718 0.322734 0.644234 0.053 Uiso 1 1 calc R U . . .
C6 C -0.0065(2) 0.2061(2) 0.63070(15) 0.0437(6) Uani 1 1 d . . . . .
H6 H -0.048622 0.146382 0.649340 0.052 Uiso 1 1 calc R U . . .
C7 C 0.1241(2) 0.18905(19) 0.60637(14) 0.0373(5) Uani 1 1 d . . . . .
H7 H 0.168802 0.117635 0.609291 0.045 Uiso 1 1 calc R U . . .
C8 C 0.41653(19) 0.18075(16) 0.58066(12) 0.0279(4) Uani 1 1 d . . . . .
C9 C 0.38523(18) 0.09335(17) 0.65467(12) 0.0301(4) Uani 1 1 d . . . . .
C10 C 0.4063(2) -0.01665(18) 0.65247(14) 0.0378(5) Uani 1 1 d . . . . .
H10 H 0.442186 -0.036981 0.604045 0.045 Uiso 1 1 calc R U . . .
C11 C 0.3746(2) -0.0963(2) 0.72162(17) 0.0474(6) Uani 1 1 d . . . . .
H11 H 0.387022 -0.169357 0.719285 0.057 Uiso 1 1 calc R U . . .
C12 C 0.3245(2) -0.0670(2) 0.79395(17) 0.0530(7) Uani 1 1 d . . . . .
H12 H 0.305086 -0.120586 0.840641 0.064 Uiso 1 1 calc R U . . .
C13 C 0.3032(2) 0.0413(2) 0.79687(15) 0.0486(6) Uani 1 1 d . . . . .
H13 H 0.268407 0.060970 0.845606 0.058 Uiso 1 1 calc R U . . .
C14 C 0.3332(2) 0.12165(19) 0.72781(13) 0.0380(5) Uani 1 1 d . . . . .
H14 H 0.318391 0.194801 0.730446 0.046 Uiso 1 1 calc R U . . .
C15 C 0.55381(19) 0.18282(16) 0.53825(12) 0.0281(4) Uani 1 1 d . . . . .
C16 C 0.65492(19) 0.09826(16) 0.57178(12) 0.0295(4) Uani 1 1 d . . . . .
C17 C 0.6692(2) 0.08967(18) 0.64803(13) 0.0337(5) Uani 1 1 d . . . . .
H17 H 0.613160 0.134819 0.679750 0.040 Uiso 1 1 calc R U . . .
C18 C 0.7668(2) 0.01383(19) 0.67694(14) 0.0395(5) Uani 1 1 d . . . . .
H18 H 0.776092 0.008935 0.727840 0.047 Uiso 1 1 calc R U . . .
C19 C 0.8498(2) -0.05395(19) 0.63107(16) 0.0447(6) Uani 1 1 d . . . . .
H19 H 0.914849 -0.104570 0.650813 0.054 Uiso 1 1 calc R U . . .
C20 C 0.8360(2) -0.0466(2) 0.55572(16) 0.0480(6) Uani 1 1 d . . . . .
H20 H 0.891631 -0.092738 0.524646 0.058 Uiso 1 1 calc R U . . .
C21 C 0.7393(2) 0.02974(19) 0.52584(14) 0.0389(5) Uani 1 1 d . . . . .
H21 H 0.731167 0.034778 0.474650 0.047 Uiso 1 1 calc R U . . .
C22 C 0.57586(19) 0.26442(17) 0.47118(12) 0.0292(4) Uani 1 1 d . . . . .
C23 C 0.70069(19) 0.29346(16) 0.42569(12) 0.0297(4) Uani 1 1 d . . . . .
C24 C 0.7212(2) 0.34066(19) 0.34339(13) 0.0400(5) Uani 1 1 d . . . . .
H24 H 0.656791 0.350825 0.317242 0.048 Uiso 1 1 calc R U . . .
C25 C 0.8355(3) 0.3723(2) 0.30058(15) 0.0510(6) Uani 1 1 d . . . . .
H25 H 0.847450 0.402857 0.245917 0.061 Uiso 1 1 calc R U . . .
C26 C 0.9326(2) 0.3591(2) 0.33799(15) 0.0467(6) Uani 1 1 d . . . . .
H26 H 1.009689 0.379952 0.308742 0.056 Uiso 1 1 calc R U . . .
C27 C 0.9138(2) 0.31472(18) 0.41891(14) 0.0394(5) Uani 1 1 d . . . . .
H27 H 0.978236 0.306356 0.444649 0.047 Uiso 1 1 calc R U . . .
C28 C 0.79979(19) 0.28246(17) 0.46232(13) 0.0329(5) Uani 1 1 d . . . . .
H28 H 0.788694 0.252803 0.517054 0.039 Uiso 1 1 calc R U . . .
C29 C 0.3964(2) 0.49343(18) 0.43808(15) 0.0407(5) Uani 1 1 d . . . . .
H29A H 0.317138 0.527327 0.423567 0.061 Uiso 1 1 calc R U . . .
H29B H 0.464533 0.520816 0.396261 0.061 Uiso 1 1 calc R U . . .
H29C H 0.396630 0.510346 0.486833 0.061 Uiso 1 1 calc R U . . .
C30 C 0.37647(19) 0.30818(18) 0.36996(12) 0.0330(5) Uani 1 1 d . . . . .
H30 H 0.384681 0.234050 0.371764 0.040 Uiso 1 1 calc R U . . .
C31 C 0.33644(19) 0.37987(17) 0.30852(12) 0.0313(4) Uani 1 1 d . . . . .
H31 H 0.330740 0.453781 0.306367 0.038 Uiso 1 1 calc R U . . .
C32 C 0.30010(18) 0.35504(17) 0.24341(12) 0.0280(4) Uani 1 1 d . . . . .
C33 C 0.32985(19) 0.24997(17) 0.22872(12) 0.0309(4) Uani 1 1 d . . . . .
H33 H 0.375550 0.193015 0.260227 0.037 Uiso 1 1 calc R U . . .
C34 C 0.29219(19) 0.22971(17) 0.16797(12) 0.0310(4) Uani 1 1 d . . . . .
H34 H 0.313638 0.159192 0.159116 0.037 Uiso 1 1 calc R U . . .
C35 C 0.22265(19) 0.31252(17) 0.11944(12) 0.0285(4) Uani 1 1 d . . . . .
C36 C 0.19341(19) 0.41720(17) 0.13415(12) 0.0298(4) Uani 1 1 d . . . . .
H36 H 0.146723 0.473989 0.103151 0.036 Uiso 1 1 calc R U . . .
C37 C 0.23271(19) 0.43792(17) 0.19410(12) 0.0308(4) Uani 1 1 d . . . . .
H37 H 0.213705 0.508996 0.201752 0.037 Uiso 1 1 calc R U . . .
C38 C 0.1735(2) 0.28417(17) 0.05933(13) 0.0329(5) Uani 1 1 d . . . . .
C39 C 0.1202(2) 0.18061(17) 0.08975(13) 0.0335(5) Uani 1 1 d . . . . .
C40 C 0.0392(2) 0.1604(2) 0.16518(14) 0.0407(5) Uani 1 1 d . . . . .
H40 H 0.018505 0.211861 0.196186 0.049 Uiso 1 1 calc R U . . .
C41 C -0.0114(2) 0.0632(2) 0.19484(18) 0.0535(7) Uani 1 1 d . . . . .
H41 H -0.066202 0.050485 0.245084 0.064 Uiso 1 1 calc R U . . .
C42 C 0.0203(3) -0.0130(2) 0.1493(2) 0.0639(9) Uani 1 1 d . . . . .
H42 H -0.013599 -0.077298 0.168746 0.077 Uiso 1 1 calc R U . . .
C43 C 0.1012(3) 0.0047(2) 0.0756(2) 0.0611(8) Uani 1 1 d . . . . .
H43 H 0.122623 -0.047721 0.045348 0.073 Uiso 1 1 calc R U . . .
C44 C 0.1512(2) 0.10006(19) 0.04613(16) 0.0464(6) Uani 1 1 d . . . . .
H44 H 0.206708 0.110994 -0.003919 0.056 Uiso 1 1 calc R U . . .
C45 C 0.1760(2) 0.34759(18) -0.01529(13) 0.0359(5) Uani 1 1 d . . . . .
C46 C 0.1074(2) 0.33029(18) -0.07010(13) 0.0394(5) Uani 1 1 d . . . . .
C47 C -0.0123(3) 0.30109(18) -0.04328(16) 0.0458(6) Uani 1 1 d . . . . .
H47 H -0.050410 0.289315 0.011029 0.055 Uiso 1 1 calc R U . . .
C48 C -0.0756(3) 0.2892(2) -0.0951(2) 0.0651(9) Uani 1 1 d . . . . .
H48 H -0.155333 0.269232 -0.075499 0.078 Uiso 1 1 calc R U . . .
C49 C -0.0221(4) 0.3066(2) -0.1752(2) 0.0810(12) Uani 1 1 d . . . . .
H49 H -0.064918 0.297487 -0.209839 0.097 Uiso 1 1 calc R U . . .
C50 C 0.0948(4) 0.3374(3) -0.20455(18) 0.0751(11) Uani 1 1 d . . . . .
H50 H 0.130417 0.350238 -0.259223 0.090 Uiso 1 1 calc R U . . .
C51 C 0.1608(3) 0.3496(2) -0.15282(15) 0.0579(7) Uani 1 1 d . . . . .
H51 H 0.239960 0.370555 -0.173119 0.069 Uiso 1 1 calc R U . . .
C52 C 0.2488(2) 0.44053(19) -0.04886(13) 0.0364(5) Uani 1 1 d . . . . .
C53 C 0.1934(2) 0.54257(19) -0.08732(14) 0.0411(5) Uani 1 1 d . . . . .
H53 H 0.108803 0.554229 -0.089439 0.049 Uiso 1 1 calc R U . . .
C54 C 0.2611(3) 0.6266(2) -0.12228(16) 0.0542(7) Uani 1 1 d . . . . .
H54 H 0.221861 0.694561 -0.147477 0.065 Uiso 1 1 calc R U . . .
C55 C 0.3866(3) 0.6112(3) -0.12040(17) 0.0618(8) Uani 1 1 d . . . . .
H55 H 0.432247 0.668408 -0.144312 0.074 Uiso 1 1 calc R U . . .
C56 C 0.4440(3) 0.5107(3) -0.08291(16) 0.0575(7) Uani 1 1 d . . . . .
H56 H 0.528873 0.499624 -0.081659 0.069 Uiso 1 1 calc R U . . .
C57 C 0.3755(2) 0.4259(2) -0.04698(14) 0.0476(6) Uani 1 1 d . . . . .
H57 H 0.414708 0.358370 -0.021265 0.057 Uiso 1 1 calc R U . . .

loop_
_atom_site_aniso_label
_atom_site_aniso_U_11
_atom_site_aniso_U_22
_atom_site_aniso_U_33
_atom_site_aniso_U_23
_atom_site_aniso_U_13
_atom_site_aniso_U_12
Si1 0.0300(3) 0.0299(3) 0.0275(3) -0.0059(2) -0.0128(2) 0.0003(2)
C1 0.0301(10) 0.0345(11) 0.0276(11) -0.0112(9) -0.0105(8) -0.0015(9)
C2 0.0287(10) 0.0376(11) 0.0254(10) -0.0107(9) -0.0115(8) 0.0018(9)
C3 0.0318(11) 0.0378(12) 0.0330(12) -0.0067(9) -0.0103(9) -0.0009(9)
C4 0.0341(12) 0.0437(13) 0.0369(13) -0.0091(10) -0.0121(10) 0.0080(10)
C5 0.0280(11) 0.0626(16) 0.0380(13) -0.0091(12) -0.0110(10) -0.0009(11)
C6 0.0349(12) 0.0502(14) 0.0495(15) -0.0092(12) -0.0161(11) -0.0095(11)
C7 0.0323(11) 0.0389(12) 0.0439(13) -0.0124(10) -0.0148(10) -0.0017(9)
C8 0.0305(10) 0.0288(10) 0.0266(10) -0.0086(8) -0.0109(8) -0.0017(8)
C9 0.0231(10) 0.0350(11) 0.0331(11) -0.0074(9) -0.0106(8) -0.0020(8)
C10 0.0310(11) 0.0376(12) 0.0454(14) -0.0093(10) -0.0132(10) -0.0025(9)
C11 0.0383(13) 0.0329(12) 0.0672(18) -0.0029(12) -0.0140(12) -0.0077(10)
C12 0.0456(14) 0.0484(15) 0.0538(17) 0.0112(13) -0.0124(12) -0.0140(12)
C13 0.0440(14) 0.0625(17) 0.0341(13) -0.0039(12) -0.0051(10) -0.0132(12)
C14 0.0389(12) 0.0392(12) 0.0355(12) -0.0078(10) -0.0085(10) -0.0073(10)
C15 0.0292(10) 0.0292(10) 0.0277(11) -0.0097(8) -0.0109(8) 0.0001(8)
C16 0.0295(10) 0.0288(10) 0.0297(11) -0.0028(8) -0.0104(8) -0.0048(8)
C17 0.0295(11) 0.0381(12) 0.0321(12) -0.0038(9) -0.0085(9) -0.0066(9)
C18 0.0383(12) 0.0435(13) 0.0352(13) 0.0067(10) -0.0186(10) -0.0110(10)
C19 0.0383(13) 0.0361(13) 0.0560(16) 0.0017(11) -0.0248(11) 0.0019(10)
C20 0.0416(13) 0.0373(13) 0.0636(17) -0.0168(12) -0.0206(12) 0.0116(10)
C21 0.0373(12) 0.0398(13) 0.0414(13) -0.0158(10) -0.0157(10) 0.0052(10)
C22 0.0295(10) 0.0312(11) 0.0293(11) -0.0103(9) -0.0117(8) 0.0003(8)
C23 0.0303(10) 0.0277(10) 0.0297(11) -0.0077(8) -0.0080(8) 0.0002(8)
C24 0.0430(13) 0.0456(13) 0.0304(12) -0.0018(10) -0.0135(10) -0.0080(11)
C25 0.0585(16) 0.0606(17) 0.0288(13) -0.0006(11) -0.0045(11) -0.0192(13)
C26 0.0425(14) 0.0489(15) 0.0442(15) -0.0066(11) -0.0008(11) -0.0159(11)
C27 0.0315(11) 0.0384(12) 0.0469(14) -0.0074(11) -0.0101(10) -0.0054(10)
C28 0.0313(11) 0.0349(11) 0.0310(11) -0.0047(9) -0.0088(9) -0.0045(9)
C29 0.0424(13) 0.0359(12) 0.0452(14) -0.0106(10) -0.0175(11) 0.0005(10)
C30 0.0344(11) 0.0352(11) 0.0306(11) -0.0086(9) -0.0110(9) -0.0029(9)
C31 0.0326(11) 0.0305(11) 0.0324(11) -0.0070(9) -0.0113(9) -0.0044(9)
C32 0.0265(10) 0.0328(11) 0.0260(10) -0.0050(8) -0.0079(8) -0.0075(8)
C33 0.0302(10) 0.0330(11) 0.0290(11) -0.0028(9) -0.0136(8) -0.0021(9)
C34 0.0320(11) 0.0287(10) 0.0331(11) -0.0065(9) -0.0112(9) -0.0032(8)
C35 0.0292(10) 0.0323(11) 0.0235(10) -0.0047(8) -0.0073(8) -0.0050(8)
C36 0.0324(11) 0.0288(10) 0.0261(11) 0.0004(8) -0.0121(8) -0.0036(8)
C37 0.0317(11) 0.0275(10) 0.0325(11) -0.0054(9) -0.0089(9) -0.0039(8)
C38 0.0342(11) 0.0331(11) 0.0328(12) -0.0085(9) -0.0122(9) -0.0025(9)
C39 0.0361(11) 0.0280(11) 0.0399(13) -0.0053(9) -0.0196(10) -0.0024(9)
C40 0.0395(12) 0.0439(13) 0.0422(14) -0.0033(11) -0.0189(10) -0.0103(10)
C41 0.0441(14) 0.0501(16) 0.0631(18) 0.0082(13) -0.0224(13) -0.0161(12)
C42 0.0571(18) 0.0339(14) 0.105(3) -0.0026(16) -0.0378(18) -0.0102(13)
C43 0.0677(19) 0.0347(14) 0.095(2) -0.0201(15) -0.0421(18) -0.0021(13)
C44 0.0565(15) 0.0344(12) 0.0537(16) -0.0139(11) -0.0264(12) 0.0027(11)
C45 0.0366(12) 0.0380(12) 0.0326(12) -0.0121(10) -0.0099(9) 0.0017(9)
C46 0.0539(14) 0.0343(12) 0.0338(12) -0.0137(10) -0.0205(11) 0.0047(10)
C47 0.0607(16) 0.0318(12) 0.0556(16) -0.0095(11) -0.0359(13) -0.0022(11)
C48 0.097(2) 0.0316(13) 0.093(2) -0.0180(14) -0.071(2) 0.0037(14)
C49 0.135(3) 0.0439(17) 0.092(3) -0.0356(17) -0.087(3) 0.0303(19)
C50 0.126(3) 0.0560(19) 0.0433(17) -0.0290(14) -0.0498(19) 0.039(2)
C51 0.0773(19) 0.0532(16) 0.0380(15) -0.0164(12) -0.0223(13) 0.0154(14)
C52 0.0359(12) 0.0412(13) 0.0270(11) -0.0051(9) -0.0032(9) -0.0057(10)
C53 0.0400(13) 0.0431(13) 0.0365(13) -0.0033(10) -0.0073(10) -0.0092(10)
C54 0.0542(16) 0.0491(15) 0.0470(16) 0.0072(12) -0.0083(12) -0.0121(13)
C55 0.0555(17) 0.0644(19) 0.0556(18) 0.0041(14) 0.0008(13) -0.0297(15)
C56 0.0391(14) 0.079(2) 0.0484(16) -0.0031(15) -0.0047(12) -0.0196(14)
C57 0.0412(13) 0.0561(16) 0.0347(13) 0.0002(11) -0.0053(10) -0.0056(12)

loop_
_atom_type_symbol
_atom_type_description
_atom_type_scat_dispersion_real
_atom_type_scat_dispersion_imag
_atom_type_scat_source
C C 0.0033 0.0016 'International Tables Vol C Tables 4.2.6.8 and 6.1.1.4'
H H 0.0000 0.0000 'International Tables Vol C Tables 4.2.6.8 and 6.1.1.4'
O O 0.0106 0.0060 'International Tables Vol C Tables 4.2.6.8 and 6.1.1.4'
Si Si 0.0817 0.0704 'International Tables Vol C Tables 4.2.6.8 and 6.1.1.4'

loop_
_geom_angle_atom_site_label_1
_geom_angle_atom_site_label_2
_geom_angle_atom_site_label_3
_geom_angle
_geom_angle_site_symmetry_1
_geom_angle_site_symmetry_3
_geom_angle_publ_flag
C1 Si1 C22 92.25(10) . . ?
C29 Si1 C1 118.27(11) . . ?
C29 Si1 C22 114.94(10) . . ?
C29 Si1 C30 110.52(11) . . ?
C30 Si1 C1 107.11(9) . . ?
C30 Si1 C22 112.51(10) . . ?
C2 C1 Si1 125.34(15) . . ?
C8 C1 Si1 107.62(15) . . ?
C8 C1 C2 126.5(2) . . ?
C3 C2 C1 119.3(2) . . ?
C7 C2 C1 123.42(19) . . ?
C7 C2 C3 117.26(19) . . ?
C2 C3 H3 119.4 . . ?
C4 C3 C2 121.2(2) . . ?
C4 C3 H3 119.4 . . ?
C3 C4 H4 119.9 . . ?
C5 C4 C3 120.2(2) . . ?
C5 C4 H4 119.9 . . ?
C4 C5 H5 120.2 . . ?
C4 C5 C6 119.5(2) . . ?
C6 C5 H5 120.2 . . ?
C5 C6 H6 119.9 . . ?
C7 C6 C5 120.3(2) . . ?
C7 C6 H6 119.9 . . ?
C2 C7 H7 119.2 . . ?
C6 C7 C2 121.5(2) . . ?
C6 C7 H7 119.2 . . ?
C1 C8 C9 124.91(19) . . ?
C1 C8 C15 116.15(18) . . ?
C9 C8 C15 118.91(17) . . ?
C10 C9 C8 121.62(19) . . ?
C14 C9 C8 119.73(19) . . ?
C14 C9 C10 118.6(2) . . ?
C9 C10 H10 119.6 . . ?
C11 C10 C9 120.7(2) . . ?
C11 C10 H10 119.6 . . ?
C10 C11 H11 120.0 . . ?
C12 C11 C10 119.9(2) . . ?
C12 C11 H11 120.0 . . ?
C11 C12 H12 120.1 . . ?
C13 C12 C11 119.9(2) . . ?
C13 C12 H12 120.1 . . ?
C12 C13 H13 119.7 . . ?
C12 C13 C14 120.6(2) . . ?
C14 C13 H13 119.7 . . ?
C9 C14 H14 119.9 . . ?
C13 C14 C9 120.3(2) . . ?
C13 C14 H14 119.9 . . ?
C16 C15 C8 119.34(18) . . ?
C22 C15 C8 115.98(18) . . ?
C22 C15 C16 124.68(18) . . ?
C17 C16 C15 120.94(19) . . ?
C21 C16 C15 120.24(19) . . ?
C21 C16 C17 118.8(2) . . ?
C16 C17 H17 119.9 . . ?
C18 C17 C16 120.2(2) . . ?
C18 C17 H17 119.9 . . ?
C17 C18 H18 119.7 . . ?
C19 C18 C17 120.6(2) . . ?
C19 C18 H18 119.7 . . ?
C18 C19 H19 120.2 . . ?
C18 C19 C20 119.6(2) . . ?
C20 C19 H19 120.2 . . ?
C19 C20 H20 119.9 . . ?
C19 C20 C21 120.3(2) . . ?
C21 C20 H20 119.9 . . ?
C16 C21 C20 120.5(2) . . ?
C16 C21 H21 119.7 . . ?
C20 C21 H21 119.7 . . ?
C15 C22 Si1 107.47(15) . . ?
C15 C22 C23 126.32(18) . . ?
C23 C22 Si1 125.97(15) . . ?
C24 C23 C22 120.22(19) . . ?
C28 C23 C22 122.57(19) . . ?
C28 C23 C24 117.1(2) . . ?
C23 C24 H24 119.5 . . ?
C25 C24 C23 121.0(2) . . ?
C25 C24 H24 119.5 . . ?
C24 C25 H25 119.6 . . ?
C24 C25 C26 120.8(2) . . ?
C26 C25 H25 119.6 . . ?
C25 C26 H26 120.4 . . ?
C27 C26 C25 119.2(2) . . ?
C27 C26 H26 120.4 . . ?
C26 C27 H27 119.8 . . ?
C26 C27 C28 120.5(2) . . ?
C28 C27 H27 119.8 . . ?
C23 C28 H28 119.3 . . ?
C27 C28 C23 121.4(2) . . ?
C27 C28 H28 119.3 . . ?
Si1 C29 H29A 109.5 . . ?
Si1 C29 H29B 109.5 . . ?
Si1 C29 H29C 109.5 . . ?
H29A C29 H29B 109.5 . . ?
H29A C29 H29C 109.5 . . ?
H29B C29 H29C 109.5 . . ?
Si1 C30 H30 117.0 . . ?
C31 C30 Si1 126.04(17) . . ?
C31 C30 H30 117.0 . . ?
C30 C31 H31 116.4 . . ?
C30 C31 C32 127.1(2) . . ?
C32 C31 H31 116.4 . . ?
C33 C32 C31 122.55(18) . . ?
C37 C32 C31 119.93(19) . . ?
C37 C32 C33 117.52(18) . . ?
C32 C33 H33 119.6 . . ?
C34 C33 C32 120.76(19) . . ?
C34 C33 H33 119.6 . . ?
C33 C34 H34 119.2 . . ?
C33 C34 C35 121.7(2) . . ?
C35 C34 H34 119.2 . . ?
C34 C35 C38 119.59(19) . . ?
C36 C35 C34 117.41(18) . . ?
C36 C35 C38 122.79(18) . . ?
C35 C36 H36 119.5 . . ?
C37 C36 C35 120.97(19) . . ?
C37 C36 H36 119.5 . . ?
C32 C37 H37 119.2 . . ?
C36 C37 C32 121.66(19) . . ?
C36 C37 H37 119.2 . . ?
C39 C38 C35 113.92(18) . . ?
C45 C38 C35 123.0(2) . . ?
C45 C38 C39 123.1(2) . . ?
C40 C39 C38 119.8(2) . . ?
C40 C39 C44 117.8(2) . . ?
C44 C39 C38 122.4(2) . . ?
C39 C40 H40 119.7 . . ?
C39 C40 C41 120.5(2) . . ?
C41 C40 H40 119.7 . . ?
C40 C41 H41 120.2 . . ?
C42 C41 C40 119.6(3) . . ?
C42 C41 H41 120.2 . . ?
C41 C42 H42 119.7 . . ?
C43 C42 C41 120.7(3) . . ?
C43 C42 H42 119.7 . . ?
C42 C43 H43 120.0 . . ?
C42 C43 C44 120.0(3) . . ?
C44 C43 H43 120.0 . . ?
C39 C44 H44 119.3 . . ?
C43 C44 C39 121.4(3) . . ?
C43 C44 H44 119.3 . . ?
C38 C45 C46 122.9(2) . . ?
C38 C45 C52 121.8(2) . . ?
C46 C45 C52 115.31(19) . . ?
C47 C46 C45 122.6(2) . . ?
C47 C46 C51 117.5(2) . . ?
C51 C46 C45 119.9(2) . . ?
C46 C47 H47 119.2 . . ?
C48 C47 C46 121.6(3) . . ?
C48 C47 H47 119.2 . . ?
C47 C48 H48 119.8 . . ?
C49 C48 C47 120.4(3) . . ?
C49 C48 H48 119.8 . . ?
C48 C49 H49 120.0 . . ?
C48 C49 C50 120.0(3) . . ?
C50 C49 H49 120.0 . . ?
C49 C50 H50 119.8 . . ?
C49 C50 C51 120.4(3) . . ?
C51 C50 H50 119.8 . . ?
C46 C51 H51 120.0 . . ?
C50 C51 C46 120.0(3) . . ?
C50 C51 H51 120.0 . . ?
C53 C52 C45 120.5(2) . . ?
C53 C52 C57 117.9(2) . . ?
C57 C52 C45 121.5(2) . . ?
C52 C53 H53 119.4 . . ?
C54 C53 C52 121.1(2) . . ?
C54 C53 H53 119.4 . . ?
C53 C54 H54 119.7 . . ?
C53 C54 C55 120.5(3) . . ?
C55 C54 H54 119.7 . . ?
C54 C55 H55 120.3 . . ?
C56 C55 C54 119.5(2) . . ?
C56 C55 H55 120.3 . . ?
C55 C56 H56 120.0 . . ?
C55 C56 C57 120.1(3) . . ?
C57 C56 H56 120.0 . . ?
C52 C57 H57 119.6 . . ?
C56 C57 C52 120.9(2) . . ?
C56 C57 H57 119.6 . . ?

loop_
_geom_bond_atom_site_label_1
_geom_bond_atom_site_label_2
_geom_bond_distance
_geom_bond_site_symmetry_2
_geom_bond_publ_flag
Si1 C1 1.872(2) . ?
Si1 C22 1.879(2) . ?
Si1 C29 1.854(2) . ?
Si1 C30 1.861(2) . ?
C1 C2 1.483(3) . ?
C1 C8 1.357(3) . ?
C2 C3 1.400(3) . ?
C2 C7 1.392(3) . ?
C3 H3 0.9300 . ?
C3 C4 1.386(3) . ?
C4 H4 0.9300 . ?
C4 C5 1.378(3) . ?
C5 H5 0.9300 . ?
C5 C6 1.382(3) . ?
C6 H6 0.9300 . ?
C6 C7 1.381(3) . ?
C7 H7 0.9300 . ?
C8 C9 1.493(3) . ?
C8 C15 1.509(3) . ?
C9 C10 1.391(3) . ?
C9 C14 1.389(3) . ?
C10 H10 0.9300 . ?
C10 C11 1.385(3) . ?
C11 H11 0.9300 . ?
C11 C12 1.379(4) . ?
C12 H12 0.9300 . ?
C12 C13 1.373(4) . ?
C13 H13 0.9300 . ?
C13 C14 1.386(3) . ?
C14 H14 0.9300 . ?
C15 C16 1.497(3) . ?
C15 C22 1.360(3) . ?
C16 C17 1.391(3) . ?
C16 C21 1.385(3) . ?
C17 H17 0.9300 . ?
C17 C18 1.390(3) . ?
C18 H18 0.9300 . ?
C18 C19 1.373(3) . ?
C19 H19 0.9300 . ?
C19 C20 1.377(3) . ?
C20 H20 0.9300 . ?
C20 C21 1.392(3) . ?
C21 H21 0.9300 . ?
C22 C23 1.478(3) . ?
C23 C24 1.402(3) . ?
C23 C28 1.400(3) . ?
C24 H24 0.9300 . ?
C24 C25 1.380(3) . ?
C25 H25 0.9300 . ?
C25 C26 1.382(4) . ?
C26 H26 0.9300 . ?
C26 C27 1.374(3) . ?
C27 H27 0.9300 . ?
C27 C28 1.382(3) . ?
C28 H28 0.9300 . ?
C29 H29A 0.9600 . ?
C29 H29B 0.9600 . ?
C29 H29C 0.9600 . ?
C30 H30 0.9300 . ?
C30 C31 1.329(3) . ?
C31 H31 0.9300 . ?
C31 C32 1.474(3) . ?
C32 C33 1.397(3) . ?
C32 C37 1.393(3) . ?
C33 H33 0.9300 . ?
C33 C34 1.380(3) . ?
C34 H34 0.9300 . ?
C34 C35 1.398(3) . ?
C35 C36 1.393(3) . ?
C35 C38 1.501(3) . ?
C36 H36 0.9300 . ?
C36 C37 1.381(3) . ?
C37 H37 0.9300 . ?
C38 C39 1.490(3) . ?
C38 C45 1.352(3) . ?
C39 C40 1.391(3) . ?
C39 C44 1.395(3) . ?
C40 H40 0.9300 . ?
C40 C41 1.402(3) . ?
C41 H41 0.9300 . ?
C41 C42 1.373(4) . ?
C42 H42 0.9300 . ?
C42 C43 1.366(4) . ?
C43 H43 0.9300 . ?
C43 C44 1.378(4) . ?
C44 H44 0.9300 . ?
C45 C46 1.495(3) . ?
C45 C52 1.498(3) . ?
C46 C47 1.392(3) . ?
C46 C51 1.406(3) . ?
C47 H47 0.9300 . ?
C47 C48 1.376(3) . ?
C48 H48 0.9300 . ?
C48 C49 1.365(5) . ?
C49 H49 0.9300 . ?
C49 C50 1.372(5) . ?
C50 H50 0.9300 . ?
C50 C51 1.398(4) . ?
C51 H51 0.9300 . ?
C52 C53 1.386(3) . ?
C52 C57 1.390(3) . ?
C53 H53 0.9300 . ?
C53 C54 1.371(3) . ?
C54 H54 0.9300 . ?
C54 C55 1.377(4) . ?
C55 H55 0.9300 . ?
C55 C56 1.374(4) . ?
C56 H56 0.9300 . ?
C56 C57 1.386(4) . ?
C57 H57 0.9300 . ?

loop_
_geom_torsion_atom_site_label_1
_geom_torsion_atom_site_label_2
_geom_torsion_atom_site_label_3
_geom_torsion_atom_site_label_4
_geom_torsion
_geom_torsion_site_symmetry_1
_geom_torsion_site_symmetry_2
_geom_torsion_site_symmetry_3
_geom_torsion_site_symmetry_4
_geom_torsion_publ_flag
Si1 C1 C2 C3 -46.0(3) . . . . ?
Si1 C1 C2 C7 132.0(2) . . . . ?
Si1 C1 C8 C9 -175.74(16) . . . . ?
Si1 C1 C8 C15 6.2(2) . . . . ?
Si1 C22 C23 C24 -35.1(3) . . . . ?
Si1 C22 C23 C28 140.66(18) . . . . ?
Si1 C30 C31 C32 -178.27(16) . . . . ?
C1 Si1 C22 C15 5.78(15) . . . . ?
C1 Si1 C22 C23 -168.74(18) . . . . ?
C1 Si1 C30 C31 129.7(2) . . . . ?
C1 C2 C3 C4 179.14(19) . . . . ?
C1 C2 C7 C6 -178.3(2) . . . . ?
C1 C8 C9 C10 114.5(2) . . . . ?
C1 C8 C9 C14 -65.2(3) . . . . ?
C1 C8 C15 C16 177.56(18) . . . . ?
C1 C8 C15 C22 -1.9(3) . . . . ?
C2 C1 C8 C9 -3.9(3) . . . . ?
C2 C1 C8 C15 177.99(18) . . . . ?
C2 C3 C4 C5 -1.1(3) . . . . ?
C3 C2 C7 C6 -0.3(3) . . . . ?
C3 C4 C5 C6 0.3(4) . . . . ?
C4 C5 C6 C7 0.5(4) . . . . ?
C5 C6 C7 C2 -0.5(4) . . . . ?
C7 C2 C3 C4 1.1(3) . . . . ?
C8 C1 C2 C3 143.6(2) . . . . ?
C8 C1 C2 C7 -38.4(3) . . . . ?
C8 C9 C10 C11 -178.86(19) . . . . ?
C8 C9 C14 C13 179.7(2) . . . . ?
C8 C15 C16 C17 -60.5(3) . . . . ?
C8 C15 C16 C21 122.0(2) . . . . ?
C8 C15 C22 Si1 -3.5(2) . . . . ?
C8 C15 C22 C23 170.98(18) . . . . ?
C9 C8 C15 C16 -0.7(3) . . . . ?
C9 C8 C15 C22 179.93(18) . . . . ?
C9 C10 C11 C12 -1.7(3) . . . . ?
C10 C9 C14 C13 0.0(3) . . . . ?
C10 C11 C12 C13 1.7(4) . . . . ?
C11 C12 C13 C14 -0.8(4) . . . . ?
C12 C13 C14 C9 0.0(4) . . . . ?
C14 C9 C10 C11 0.9(3) . . . . ?
C15 C8 C9 C10 -67.4(3) . . . . ?
C15 C8 C9 C14 112.9(2) . . . . ?
C15 C16 C17 C18 -177.29(19) . . . . ?
C15 C16 C21 C20 177.9(2) . . . . ?
C15 C22 C23 C24 151.4(2) . . . . ?
C15 C22 C23 C28 -32.8(3) . . . . ?
C16 C15 C22 Si1 177.10(16) . . . . ?
C16 C15 C22 C23 -8.4(3) . . . . ?
C16 C17 C18 C19 -0.5(3) . . . . ?
C17 C16 C21 C20 0.3(3) . . . . ?
C17 C18 C19 C20 0.1(4) . . . . ?
C18 C19 C20 C21 0.5(4) . . . . ?
C19 C20 C21 C16 -0.7(4) . . . . ?
C21 C16 C17 C18 0.3(3) . . . . ?
C22 Si1 C1 C2 -178.71(18) . . . . ?
C22 Si1 C1 C8 -6.76(15) . . . . ?
C22 Si1 C30 C31 -130.4(2) . . . . ?
C22 C15 C16 C17 118.9(2) . . . . ?
C22 C15 C16 C21 -58.6(3) . . . . ?
C22 C23 C24 C25 177.4(2) . . . . ?
C22 C23 C28 C27 -177.1(2) . . . . ?
C23 C24 C25 C26 -0.6(4) . . . . ?
C24 C23 C28 C27 -1.3(3) . . . . ?
C24 C25 C26 C27 -0.6(4) . . . . ?
C25 C26 C27 C28 0.8(4) . . . . ?
C26 C27 C28 C23 0.2(3) . . . . ?
C28 C23 C24 C25 1.5(3) . . . . ?
C29 Si1 C1 C2 61.3(2) . . . . ?
C29 Si1 C1 C8 -126.78(15) . . . . ?
C29 Si1 C22 C15 128.53(15) . . . . ?
C29 Si1 C22 C23 -46.0(2) . . . . ?
C29 Si1 C30 C31 -0.4(2) . . . . ?
C30 Si1 C1 C2 -64.31(19) . . . . ?
C30 Si1 C1 C8 107.63(15) . . . . ?
C30 Si1 C22 C15 -103.79(15) . . . . ?
C30 Si1 C22 C23 81.69(19) . . . . ?
C30 C31 C32 C33 -14.6(3) . . . . ?
C30 C31 C32 C37 165.0(2) . . . . ?
C31 C32 C33 C34 178.89(19) . . . . ?
C31 C32 C37 C36 -177.88(19) . . . . ?
C32 C33 C34 C35 -0.4(3) . . . . ?
C33 C32 C37 C36 1.7(3) . . . . ?
C33 C34 C35 C36 0.6(3) . . . . ?
C33 C34 C35 C38 -174.29(19) . . . . ?
C34 C35 C36 C37 0.5(3) . . . . ?
C34 C35 C38 C39 41.8(3) . . . . ?
C34 C35 C38 C45 -139.0(2) . . . . ?
C35 C36 C37 C32 -1.6(3) . . . . ?
C35 C38 C39 C40 45.2(3) . . . . ?
C35 C38 C39 C44 -133.0(2) . . . . ?
C35 C38 C45 C46 -169.0(2) . . . . ?
C35 C38 C45 C52 11.2(3) . . . . ?
C36 C35 C38 C39 -132.8(2) . . . . ?
C36 C35 C38 C45 46.4(3) . . . . ?
C37 C32 C33 C34 -0.7(3) . . . . ?
C38 C35 C36 C37 175.12(19) . . . . ?
C38 C39 C40 C41 -179.8(2) . . . . ?
C38 C39 C44 C43 179.7(2) . . . . ?
C38 C45 C46 C47 38.7(3) . . . . ?
C38 C45 C46 C51 -144.9(2) . . . . ?
C38 C45 C52 C53 -132.9(2) . . . . ?
C38 C45 C52 C57 51.1(3) . . . . ?
C39 C38 C45 C46 10.1(3) . . . . ?
C39 C38 C45 C52 -169.7(2) . . . . ?
C39 C40 C41 C42 0.6(4) . . . . ?
C40 C39 C44 C43 1.5(3) . . . . ?
C40 C41 C42 C43 0.4(4) . . . . ?
C41 C42 C43 C44 -0.4(4) . . . . ?
C42 C43 C44 C39 -0.5(4) . . . . ?
C44 C39 C40 C41 -1.5(3) . . . . ?
C45 C38 C39 C40 -134.0(2) . . . . ?
C45 C38 C39 C44 47.8(3) . . . . ?
C45 C46 C47 C48 177.7(2) . . . . ?
C45 C46 C51 C50 -177.7(2) . . . . ?
C45 C52 C53 C54 -176.3(2) . . . . ?
C45 C52 C57 C56 175.7(2) . . . . ?
C46 C45 C52 C53 47.3(3) . . . . ?
C46 C45 C52 C57 -128.7(2) . . . . ?
C46 C47 C48 C49 -0.3(4) . . . . ?
C47 C46 C51 C50 -1.1(4) . . . . ?
C47 C48 C49 C50 -0.8(4) . . . . ?
C48 C49 C50 C51 1.0(4) . . . . ?
C49 C50 C51 C46 0.0(4) . . . . ?
C51 C46 C47 C48 1.3(3) . . . . ?
C52 C45 C46 C47 -141.5(2) . . . . ?
C52 C45 C46 C51 34.9(3) . . . . ?
C52 C53 C54 C55 0.4(4) . . . . ?
C53 C52 C57 C56 -0.4(4) . . . . ?
C53 C54 C55 C56 -0.2(5) . . . . ?
C54 C55 C56 C57 -0.4(5) . . . . ?
C55 C56 C57 C52 0.6(4) . . . . ?
C57 C52 C53 C54 -0.1(4) . . . . ?

loop_
_smtbx_masks_void_nr
_smtbx_masks_void_average_x
_smtbx_masks_void_average_y
_smtbx_masks_void_average_z
_smtbx_masks_void_volume
_smtbx_masks_void_count_electrons
_smtbx_masks_void_content
1 0.500 1.000 0.000 391.3 80.2 '2 THF'
